data_7020003
loop_
_publ_author_name
'Zhao, Junwei'
'Shi, Dongying'
'Chen, Lijuan'
'Li, Yanzhou'
'Ma, Pengtao'
'Wang, Jingping'
'Niu, Jingyang'

_publ_section_title
;
 Novel polyoxometalate hybrids consisting of copper-lanthanide
 heterometallic/lanthanide germanotungstate fragments.
;
_journal_issue 35
_journal_name_full 'Dalton transactions (Cambridge, England : 2003)'
_journal_page_first 10740
_journal_page_last 10751
_journal_paper_doi 10.1039/c2dt30949a
_journal_volume 41
_journal_year 2012
_chemical_formula_sum 'C36 H202 Cu9 Ge4 La2 N36 Na2 O182 W44'
_chemical_formula_weight 13327.76
_chemical_name_systematic
;
?
;
_space_group_IT_number 14
_symmetry_cell_setting monoclinic
_symmetry_space_group_name_Hall '-P 2yn'
_symmetry_space_group_name_H-M 'P 1 21/n 1'
_atom_sites_solution_hydrogens geom
_atom_sites_solution_primary direct
_atom_sites_solution_secondary difmap
_audit_creation_method SHELXL-97
_cell_angle_alpha 90.00
_cell_angle_beta 92.429(7)
_cell_angle_gamma 90.00
_cell_formula_units_Z 2
_cell_length_a 22.995(7)
_cell_length_b 19.848(6)
_cell_length_c 26.438(9)
_cell_measurement_reflns_used 21250
_cell_measurement_temperature 296(2)
_cell_measurement_theta_max 25.00
_cell_measurement_theta_min 1.15
_cell_volume 12056(7)
_computing_cell_refinement 'Bruker XSCANS'
_computing_data_collection 'Bruker XSCANS'
_computing_data_reduction 'Bruker SHELXTL'
_computing_molecular_graphics 'Bruker SHELXTL'
_computing_publication_material 'Bruker SHELXTL'
_computing_structure_refinement 'SHELXL-97 (Sheldrick, 1997)'
_computing_structure_solution 'SHELXS-97 (Sheldrick, 1990)'
_diffrn_ambient_temperature 296(2)
_diffrn_detector_area_resol_mean none
_diffrn_measured_fraction_theta_full 1.000
_diffrn_measured_fraction_theta_max 1.000
_diffrn_measurement_device_type 'Bruker P4'
_diffrn_measurement_method '\w scans'
_diffrn_radiation_monochromator graphite
_diffrn_radiation_source 'fine-focus sealed tube'
_diffrn_radiation_type MoK\a
_diffrn_radiation_wavelength 0.71073
_diffrn_reflns_av_R_equivalents 0.1126
_diffrn_reflns_av_sigmaI/netI 0.1495
_diffrn_reflns_limit_h_max 27
_diffrn_reflns_limit_h_min -27
_diffrn_reflns_limit_k_max 22
_diffrn_reflns_limit_k_min -23
_diffrn_reflns_limit_l_max 31
_diffrn_reflns_limit_l_min -24
_diffrn_reflns_number 61300
_diffrn_reflns_theta_full 25.00
_diffrn_reflns_theta_max 25.00
_diffrn_reflns_theta_min 1.15
_diffrn_standards_decay_% none
_diffrn_standards_interval_count none
_diffrn_standards_interval_time none
_diffrn_standards_number none
_exptl_absorpt_coefficient_mu 22.607
_exptl_absorpt_correction_T_max 0.1723
_exptl_absorpt_correction_T_min 0.1061
_exptl_absorpt_correction_type multi-scan
_exptl_absorpt_process_details SADABS
_exptl_crystal_colour purple
_exptl_crystal_density_diffrn 3.671
_exptl_crystal_density_method 'not measured'
_exptl_crystal_description prism
_exptl_crystal_F_000 11814
_exptl_crystal_size_max 0.18
_exptl_crystal_size_mid 0.15
_exptl_crystal_size_min 0.12
_refine_diff_density_max 4.402
_refine_diff_density_min -3.520
_refine_diff_density_rms 0.640
_refine_ls_extinction_coef 0.000163(7)
_refine_ls_extinction_expression Fc^*^=kFc[1+0.001xFc^2^\l^3^/sin(2\q)]^-1/4^
_refine_ls_extinction_method SHELXL
_refine_ls_goodness_of_fit_ref 1.043
_refine_ls_hydrogen_treatment constr
_refine_ls_matrix_type full
_refine_ls_number_parameters 1281
_refine_ls_number_reflns 21250
_refine_ls_number_restraints 216
_refine_ls_restrained_S_all 1.040
_refine_ls_R_factor_all 0.1272
_refine_ls_R_factor_gt 0.0683
_refine_ls_shift/su_max 0.001
_refine_ls_shift/su_mean 0.000
_refine_ls_structure_factor_coef Fsqd
_refine_ls_weighting_details 'calc w=1/[\s^2^(Fo^2^)+(0.0697P)^2^+0.0000P] where P=(Fo^2^+2Fc^2^)/3'
_refine_ls_weighting_scheme calc
_refine_ls_wR_factor_gt 0.1549
_refine_ls_wR_factor_ref 0.1863
_reflns_number_gt 12706
_reflns_number_total 21250
_reflns_threshold_expression >2sigma(I)
_cod_data_source_file c2dt30949a.txt
_cod_data_source_block 4
_cod_depositor_comments
;
The following automatic conversions were performed:

'_symmetry_cell_setting' value 'Monoclinic' changed to 'monoclinic'
according to /home/saulius/struct/CIF-dictionaries/cif_core.dic
dictionary named 'cif_core.dic' version 2.4.1 from 2010-06-29.

Automatic conversion script
Id: cif_fix_values 1891 2012-01-12 08:04:46Z andrius 
;
_cod_original_sg_symbol_H-M P2(1)/n
_cod_database_code 7020003

loop_
_symmetry_equiv_pos_as_xyz
'x, y, z'
'-x+1/2, y+1/2, -z+1/2'
'-x, -y, -z'
'x-1/2, -y-1/2, z-1/2'

loop_
_atom_site_label
_atom_site_type_symbol
_atom_site_fract_x
_atom_site_fract_y
_atom_site_fract_z
_atom_site_U_iso_or_equiv
_atom_site_adp_type
_atom_site_occupancy
_atom_site_symmetry_multiplicity
_atom_site_calc_flag
_atom_site_refinement_flags
W1 W 0.81244(6) 0.47674(6) -0.02712(6) 0.0368(4) Uani 1 1 d .
W2 W 0.85778(6) 0.54380(6) -0.13418(6) 0.0392(4) Uani 1 1 d .
W3 W 0.72918(6) 0.46332(6) -0.13392(5) 0.0319(3) Uani 1 1 d .
W4 W 0.65467(6) 0.61492(6) -0.19007(5) 0.0326(3) Uani 1 1 d .
W5 W 0.78385(6) 0.69235(6) -0.18991(5) 0.0362(3) Uani 1 1 d .
W6 W 0.87454(5) 0.71340(6) -0.06907(6) 0.0318(3) Uani 1 1 d .
W7 W 0.82904(5) 0.64707(6) 0.03688(6) 0.0314(3) Uani 1 1 d .
W8 W 0.68793(6) 0.55218(6) 0.03504(5) 0.0287(3) Uani 1 1 d .
W9 W 0.60403(5) 0.54094(6) -0.07149(5) 0.0266(3) Uani 1 1 d .
W10 W 0.62436(5) 0.69350(6) -0.01165(5) 0.0248(3) Uani 1 1 d .
W11 W 0.67276(6) 0.76532(6) -0.12941(5) 0.0288(3) Uani 1 1 d .
W12 W 0.67225(5) 0.89065(6) 0.12691(5) 0.0290(3) Uani 1 1 d .
W13 W 0.62487(5) 0.95959(6) 0.00387(5) 0.0232(3) Uani 1 1 d .
W14 W 0.59811(5) 1.11159(6) 0.06064(5) 0.0263(3) Uani 1 1 d .
W15 W 0.68455(5) 1.10328(6) -0.03755(5) 0.0249(3) Uani 1 1 d .
W16 W 0.82692(5) 1.01037(5) -0.02645(5) 0.0237(3) Uani 1 1 d .
W17 W 0.87039(5) 0.94707(6) 0.08392(5) 0.0257(3) Uani 1 1 d .
W18 W 0.77891(6) 0.96735(7) 0.19716(5) 0.0348(3) Uani 1 1 d .
W19 W 0.64775(6) 1.04081(7) 0.18501(5) 0.0347(3) Uani 1 1 d .
W20 W 0.72038(6) 1.19370(6) 0.13402(6) 0.0349(4) Uani 1 1 d .
W21 W 0.80677(5) 1.18196(6) 0.03487(6) 0.0323(3) Uani 1 1 d .
W22 W 0.85128(5) 1.11756(6) 0.14635(6) 0.0366(4) Uani 1 1 d .
La1 La 0.76476(7) 0.82704(8) 0.00171(7) 0.0219(4) Uani 1 1 d .
Ge1 Ge 0.74342(12) 0.62438(13) -0.07396(12) 0.0212(7) Uani 1 1 d .
Ge2 Ge 0.73937(12) 1.03329(14) 0.07696(12) 0.0205(7) Uani 1 1 d .
Cu1 Cu 0.72179(17) 1.20675(19) 0.31263(15) 0.0362(10) Uani 1 1 d .
Cu2 Cu 1.0000 1.0000 0.0000 0.0389(15) Uani 1 2 d S
Cu3 Cu 0.72480(16) 0.45061(17) -0.31228(14) 0.0356(10) Uani 1 1 d G
C7 C 0.6166(5) 0.3973(7) -0.2897(6) 0.073 Uiso 1 1 d GD
H7A H 0.5772 0.4149 -0.2922 0.088 Uiso 1 1 calc R
H7B H 0.6178 0.3647 -0.2624 0.088 Uiso 1 1 calc R
C8 C 0.6260(6) 0.3595(7) -0.3375(6) 0.062 Uiso 1 1 d GD
H8A H 0.6265 0.3113 -0.3312 0.075 Uiso 1 1 calc R
H8B H 0.5955 0.3695 -0.3628 0.075 Uiso 1 1 calc R
C9 C 0.8403(5) 0.4965(7) -0.3316(6) 0.034(8) Uani 1 1 d GU
H9A H 0.8657 0.5166 -0.3558 0.041 Uiso 1 1 calc R
H9B H 0.8629 0.4645 -0.3112 0.041 Uiso 1 1 calc R
C10 C 0.8166(5) 0.5505(6) -0.2982(6) 0.047(9) Uani 1 1 d GU
H10A H 0.8468 0.5669 -0.2746 0.056 Uiso 1 1 calc R
H10B H 0.8019 0.5881 -0.3184 0.056 Uiso 1 1 calc R
N7 N 0.6554(4) 0.4543(6) -0.2735(5) 0.066(10) Uani 1 1 d GD
H7C H 0.6650 0.4508 -0.2403 0.079 Uiso 1 1 calc R
H7D H 0.6370 0.4938 -0.2789 0.079 Uiso 1 1 calc R
N8 N 0.6819(5) 0.3821(6) -0.3540(4) 0.038(7) Uani 1 1 d GU
H8C H 0.6765 0.3988 -0.3855 0.046 Uiso 1 1 calc R
H8D H 0.7050 0.3457 -0.3562 0.046 Uiso 1 1 calc R
N9 N 0.7917(5) 0.4611(7) -0.3590(4) 0.038(7) Uani 1 1 d GU
H9C H 0.8036 0.4203 -0.3692 0.045 Uiso 1 1 calc R
H9D H 0.7800 0.4849 -0.3865 0.045 Uiso 1 1 calc R
N10 N 0.7689(5) 0.5190(6) -0.2706(4) 0.056(9) Uani 1 1 d G
H10C H 0.7442 0.5513 -0.2611 0.068 Uiso 1 1 calc R
H10D H 0.7840 0.4991 -0.2424 0.068 Uiso 1 1 calc R
Cu4 Cu 1.09435(17) 0.16651(19) 0.56489(18) 0.0443(11) Uani 1 1 d .
Cu5 Cu 0.87962(19) 0.2778(2) -0.16802(19) 0.0509(12) Uani 1 1 d .
Na1 Na 0.5871(3) 0.8720(4) 0.3363(4) 0.018(2) Uani 1 1 d GU
O5W O 0.6448(9) 0.8549(13) 0.3760(8) 0.081 Uiso 1 1 d G
O6W O 0.5909(7) 0.8612(9) 0.2962(7) 0.099 Uiso 1 1 d G
O7W O 0.5936(10) 0.9054(12) 0.4028(8) 0.080 Uiso 1 1 d G
O1W O 0.7699(12) 1.2869(14) 0.2565(12) 0.084(9) Uiso 1 1 d .
O2W O 0.7771(12) 0.3686(14) -0.2513(12) 0.078(9) Uiso 1 1 d .
O3W O 1.0513(9) 0.0709(11) 0.5425(10) 0.054(7) Uani 1 1 d .
O4W O 0.9534(12) 0.2580(14) -0.1088(12) 0.083 Uiso 1 1 d .
O8W O 0.9718(13) 0.4125(18) 0.6467(14) 0.117(13) Uani 1 1 d .
O9W O 0.5568(10) 0.2774(11) 0.4401(11) 0.068(8) Uani 1 1 d .
O10W O 0.985(2) 0.292(3) 0.390(2) 0.075(16) Uiso 0.50 1 d P
O11W O 1.0255(15) -0.1315(15) 0.5865(15) 0.117(13) Uani 1 1 d .
O12W O 0.4755(18) 0.374(2) 0.3201(17) 0.148(15) Uiso 1 1 d .
O13W O 0.895(3) 0.702(3) 0.674(3) 0.023(17) Uiso 0.25 1 d P
O14W O 0.533(4) 0.495(4) 0.274(4) 0.05(2) Uiso 0.25 1 d P
O15W O 1.0134(16) 0.4526(18) 0.4116(16) 0.131(14) Uiso 1 1 d .
O1 O 0.8432(10) 0.4136(11) 0.0114(10) 0.053(6) Uani 1 1 d U
O2 O 0.8388(8) 0.5550(8) 0.0038(8) 0.034(5) Uani 1 1 d .
O3 O 0.7391(8) 0.4927(9) 0.0042(8) 0.031(5) Uani 1 1 d U
O4 O 0.7683(7) 0.4226(8) -0.0768(7) 0.024(4) Uani 1 1 d U
O5 O 0.7753(8) 0.5473(9) -0.0903(9) 0.038(6) Uani 1 1 d .
O6 O 0.8694(8) 0.4830(9) -0.0785(8) 0.032(5) Uani 1 1 d U
O7 O 0.9175(9) 0.5254(11) -0.1668(10) 0.050(7) Uani 1 1 d .
O8 O 0.8176(9) 0.6048(10) -0.1790(9) 0.043(6) Uani 1 1 d .
O9 O 0.8822(8) 0.6146(10) -0.0950(9) 0.042(6) Uani 1 1 d .
O10 O 0.8048(9) 0.4756(10) -0.1623(9) 0.046(6) Uani 1 1 d U
O11 O 0.7077(10) 0.3925(9) -0.1668(8) 0.041(6) Uani 1 1 d .
O12 O 0.6652(8) 0.4820(10) -0.0955(8) 0.037(6) Uani 1 1 d .
O13 O 0.7012(9) 0.5355(10) -0.1775(8) 0.038(5) Uani 1 1 d .
O14 O 0.6123(11) 0.5914(10) -0.2429(9) 0.052(7) Uani 1 1 d .
O15 O 0.6303(8) 0.7027(9) -0.1830(8) 0.035(5) Uani 1 1 d .
O16 O 0.6120(7) 0.5856(9) -0.1342(7) 0.026(5) Uani 1 1 d .
O17 O 0.7196(8) 0.6651(9) -0.1295(7) 0.027(5) Uani 1 1 d .
O18 O 0.7213(9) 0.6472(9) -0.2290(8) 0.037(5) Uani 1 1 d .
O19 O 0.8220(11) 0.7217(11) -0.2390(9) 0.052(7) Uani 1 1 d .
O20 O 0.7317(8) 0.7676(8) -0.1841(8) 0.028(5) Uani 1 1 d .
O21 O 0.8320(9) 0.7192(8) -0.1334(7) 0.029(5) Uani 1 1 d .
O22 O 0.9443(8) 0.7302(10) -0.0856(8) 0.037(5) Uani 1 1 d .
O23 O 0.8505(8) 0.7921(9) -0.0456(8) 0.035(5) Uani 1 1 d U
O24 O 0.7930(7) 0.6732(8) -0.0397(7) 0.025(4) Uani 1 1 d U
O25 O 0.8947(8) 0.6739(9) -0.0036(9) 0.040(6) Uani 1 1 d .
O26 O 0.8672(9) 0.6252(9) 0.0924(9) 0.043(6) Uani 1 1 d .
O27 O 0.8060(8) 0.7301(8) 0.0514(7) 0.023(4) Uani 1 1 d U
O28 O 0.7533(9) 0.6074(9) 0.0491(8) 0.036(5) Uani 1 1 d .
O29 O 0.6799(9) 0.5118(9) 0.0904(8) 0.038(5) Uani 1 1 d U
O30 O 0.6375(8) 0.6266(9) 0.0427(7) 0.026(5) Uani 1 1 d .
O31 O 0.6834(7) 0.6077(8) -0.0404(7) 0.024(5) Uani 1 1 d .
O32 O 0.6271(8) 0.5094(9) -0.0046(7) 0.025(5) Uani 1 1 d U
O33 O 0.5444(8) 0.4913(11) -0.0832(9) 0.048(6) Uani 1 1 d .
O34 O 0.5725(7) 0.6160(9) -0.0457(8) 0.028(5) Uani 1 1 d .
O35 O 0.5666(8) 0.7363(10) 0.0100(9) 0.044(6) Uani 1 1 d .
O36 O 0.6845(8) 0.7445(9) 0.0070(9) 0.035(5) Uani 1 1 d .
O37 O 0.6269(7) 0.7234(9) -0.0803(7) 0.030(5) Uani 1 1 d .
O38 O 0.6340(10) 0.8351(9) -0.1501(9) 0.043(6) Uani 1 1 d .
O39 O 0.7244(9) 0.7982(10) -0.0843(8) 0.034(5) Uani 1 1 d .
O40 O 0.6315(8) 0.8199(9) 0.1429(9) 0.039(6) Uani 1 1 d .
O41 O 0.7149(8) 0.9936(9) 0.1311(8) 0.033(5) Uani 1 1 d .
O42 O 0.7224(8) 0.8567(9) 0.0863(7) 0.026(5) Uani 1 1 d U
O43 O 0.7302(8) 0.8903(9) 0.1845(8) 0.034(5) Uani 1 1 d U
O44 O 0.6252(8) 0.9527(9) 0.1752(7) 0.031(5) Uani 1 1 d .
O45 O 0.6254(7) 0.9299(9) 0.0736(7) 0.025(5) Uani 1 1 d .
O46 O 0.5667(8) 0.9147(11) -0.0230(9) 0.042(6) Uani 1 1 d .
O47 O 0.6799(7) 1.0490(8) 0.0376(7) 0.019(4) Uani 1 1 d U
O48 O 0.6349(7) 1.0261(8) -0.0489(7) 0.021(4) Uani 1 1 d .
O49 O 0.6863(8) 0.9130(9) -0.0084(8) 0.028(5) Uani 1 1 d U
O50 O 0.5689(7) 1.0336(8) 0.0315(8) 0.027(5) Uani 1 1 d .
O51 O 0.5372(8) 1.1590(9) 0.0678(8) 0.031(5) Uani 1 1 d U
O52 O 0.6051(8) 1.0671(9) 0.1267(8) 0.033(5) Uani 1 1 d .
O53 O 0.6563(8) 1.1714(10) 0.0890(8) 0.036(5) Uani 1 1 d .
O54 O 0.6195(7) 1.1444(9) -0.0054(7) 0.025(5) Uani 1 1 d U
O55 O 0.6748(8) 1.1387(10) -0.0958(8) 0.035(5) Uani 1 1 d .
O56 O 0.7358(8) 1.1642(9) -0.0018(8) 0.033(5) Uani 1 1 d U
O57 O 0.7507(8) 1.0492(8) -0.0476(8) 0.029(5) Uani 1 1 d .
O58 O 0.8059(8) 0.9269(8) -0.0430(8) 0.029(5) Uani 1 1 d .
O59 O 0.8685(9) 1.0336(9) -0.0774(9) 0.037(5) Uani 1 1 d .
O60 O 0.8349(7) 1.1050(9) 0.0064(8) 0.029(5) Uani 1 1 d .
O61 O 0.7899(7) 0.9855(9) 0.0465(7) 0.024(5) Uani 1 1 d .
O62 O 0.8906(7) 0.9873(9) 0.0191(7) 0.024(5) Uani 1 1 d .
O63 O 0.9395(8) 0.9297(9) 0.1095(8) 0.037(5) Uani 1 1 d U
O64 O 0.8492(8) 0.8681(9) 0.0577(8) 0.035(6) Uani 1 1 d .
O65 O 0.8756(9) 1.0458(9) 0.1108(8) 0.035(5) Uani 1 1 d .
O66 O 0.8270(7) 0.9395(8) 0.1438(7) 0.019(4) Uani 1 1 d U
O67 O 0.8178(11) 0.9370(12) 0.2481(9) 0.062(7) Uani 1 1 d .
O68 O 0.8110(8) 1.0532(9) 0.1888(8) 0.035(5) Uani 1 1 d .
O69 O 0.7132(9) 1.0100(10) 0.2285(9) 0.045(6) Uani 1 1 d U
O70 O 0.6015(9) 1.0648(11) 0.2326(8) 0.043(6) Uani 1 1 d .
O71 O 0.6921(8) 1.1212(10) 0.1756(8) 0.037(6) Uani 1 1 d .
O72 O 0.6947(10) 1.2641(10) 0.1655(10) 0.055(7) Uani 1 1 d .
O73 O 0.7957(8) 1.1849(10) 0.1699(8) 0.038(5) Uani 1 1 d U
O74 O 0.7692(7) 1.1095(8) 0.0938(8) 0.025(4) Uani 1 1 d U
O75 O 0.7598(7) 1.2358(8) 0.0797(7) 0.024(4) Uani 1 1 d U
O76 O 0.8393(9) 1.2449(10) -0.0005(10) 0.051(7) Uani 1 1 d .
O77 O 0.8621(7) 1.1790(9) 0.0913(7) 0.025(4) Uani 1 1 d U
O78 O 0.9092(9) 1.1403(10) 0.1850(10) 0.056(8) Uani 1 1 d .
C1 C 0.6042(14) 1.2434(15) 0.2868(12) 0.050 Uiso 1 1 d D
H1A H 0.5734 1.2160 0.3001 0.060 Uiso 1 1 calc R
H1B H 0.5877 1.2668 0.2573 0.060 Uiso 1 1 calc R
C2 C 0.6207(10) 1.2950(14) 0.3257(12) 0.042 Uiso 1 1 d DU
H2A H 0.5923 1.2960 0.3518 0.051 Uiso 1 1 calc R
H2B H 0.6222 1.3393 0.3102 0.051 Uiso 1 1 calc R
C3 C 0.8359(13) 1.1641(15) 0.3362(13) 0.038(8) Uani 1 1 d U
H3A H 0.8563 1.1954 0.3151 0.046 Uiso 1 1 calc R
H3B H 0.8637 1.1457 0.3612 0.046 Uiso 1 1 calc R
C4 C 0.8122(16) 1.1132(19) 0.3071(15) 0.061(11) Uani 1 1 d .
H4A H 0.8000 1.0773 0.3291 0.073 Uiso 1 1 calc R
H4B H 0.8420 1.0952 0.2860 0.073 Uiso 1 1 calc R
C5 C 0.9785(16) 1.1387(18) 0.0230(15) 0.057 Uiso 1 1 d .
H5A H 0.9404 1.1371 0.0374 0.068 Uiso 1 1 calc R
H5B H 0.9861 1.1848 0.0131 0.068 Uiso 1 1 calc R
C6 C 1.0225(15) 1.1169(17) 0.0604(15) 0.053(10) Uani 1 1 d U
H6A H 1.0162 1.1382 0.0928 0.063 Uiso 1 1 calc R
H6B H 1.0609 1.1293 0.0498 0.063 Uiso 1 1 calc R
C11 C 1.0319(19) 0.193(2) 0.6553(17) 0.076(13) Uiso 1 1 d .
H11A H 0.9948 0.1913 0.6712 0.092 Uiso 1 1 calc R
H11B H 1.0542 0.2306 0.6695 0.092 Uiso 1 1 calc R
C12 C 1.0653(19) 0.127(2) 0.6635(18) 0.079 Uiso 1 1 d .
H12A H 1.0764 0.1214 0.6991 0.095 Uiso 1 1 calc R
H12B H 1.0409 0.0890 0.6531 0.095 Uiso 1 1 calc R
C13 C 1.1760(19) 0.180(2) 0.4840(18) 0.080(14) Uiso 1 1 d .
H13A H 1.2029 0.1546 0.4640 0.096 Uiso 1 1 calc R
H13B H 1.1898 0.2260 0.4869 0.096 Uiso 1 1 calc R
C14 C 1.1163(19) 0.178(2) 0.4593(19) 0.091(15) Uiso 1 1 d .
H14A H 1.1044 0.1323 0.4525 0.110 Uiso 1 1 calc R
H14B H 1.1156 0.2030 0.4276 0.110 Uiso 1 1 calc R
C15 C 0.808(2) 0.177(2) -0.1282(19) 0.084(14) Uiso 1 1 d .
H15A H 0.7800 0.1403 -0.1343 0.101 Uiso 1 1 calc R
H15B H 0.8319 0.1663 -0.0984 0.101 Uiso 1 1 calc R
C16 C 0.778(2) 0.241(2) -0.123(2) 0.096(16) Uani 1 1 d U
H16A H 0.7522 0.2383 -0.0949 0.116 Uiso 1 1 calc R
H16B H 0.7551 0.2506 -0.1535 0.116 Uiso 1 1 calc R
C17 C 0.9254(17) 0.3802(19) -0.2223(13) 0.080 Uiso 1 1 d D
H17A H 0.8922 0.3737 -0.2457 0.096 Uiso 1 1 calc R
H17B H 0.9411 0.4250 -0.2268 0.096 Uiso 1 1 calc R
C18 C 0.9706(17) 0.3273(19) -0.2289(19) 0.085 Uiso 1 1 d D
H18A H 1.0008 0.3292 -0.2021 0.101 Uiso 1 1 calc R
H18B H 0.9883 0.3312 -0.2614 0.101 Uiso 1 1 calc R
N1 N 0.6472(13) 1.1996(16) 0.2701(13) 0.069(10) Uani 1 1 d U
H1C H 0.6544 1.2091 0.2377 0.083 Uiso 1 1 calc R
H1D H 0.6340 1.1569 0.2713 0.083 Uiso 1 1 calc R
N2 N 0.6792(9) 1.2766(12) 0.3482(9) 0.034(6) Uani 1 1 d DU
H2C H 0.6747 1.2626 0.3802 0.041 Uiso 1 1 calc R
H2D H 0.7013 1.3140 0.3498 0.041 Uiso 1 1 calc R
N3 N 0.7884(11) 1.2004(13) 0.3624(9) 0.039(7) Uani 1 1 d .
H3C H 0.8003 1.2417 0.3721 0.047 Uiso 1 1 calc R
H3D H 0.7782 1.1773 0.3899 0.047 Uiso 1 1 calc R
N4 N 0.7643(12) 1.1334(15) 0.2759(11) 0.061(9) Uani 1 1 d .
H4C H 0.7404 1.0982 0.2696 0.073 Uiso 1 1 calc R
H4D H 0.7765 1.1490 0.2462 0.073 Uiso 1 1 calc R
N5 N 0.9793(10) 1.0961(11) -0.0200(10) 0.031(6) Uani 1 1 d U
H5C H 1.0055 1.1118 -0.0415 0.037 Uiso 1 1 calc R
H5D H 0.9441 1.0967 -0.0362 0.037 Uiso 1 1 calc R
N6 N 1.0179(12) 1.0412(11) 0.0653(10) 0.044(7) Uani 1 1 d .
H6C H 0.9898 1.0309 0.0867 0.053 Uiso 1 1 calc R
H6D H 1.0518 1.0246 0.0783 0.053 Uiso 1 1 calc R
N11 N 1.0232(10) 0.2008(12) 0.5990(11) 0.044(8) Uani 1 1 d .
H11C H 1.0173 0.2445 0.5911 0.053 Uiso 1 1 calc R
H11D H 0.9916 0.1773 0.5880 0.053 Uiso 1 1 calc R
N12 N 1.1171(13) 0.1284(14) 0.6336(14) 0.070(11) Uani 1 1 d .
H12C H 1.1315 0.0865 0.6304 0.084 Uiso 1 1 calc R
H12D H 1.1447 0.1543 0.6490 0.084 Uiso 1 1 calc R
N13 N 1.1719(11) 0.1493(14) 0.5347(14) 0.064(10) Uani 1 1 d .
H13C H 1.2003 0.1662 0.5555 0.077 Uiso 1 1 calc R
H13D H 1.1775 0.1046 0.5324 0.077 Uiso 1 1 calc R
N14 N 1.0755(13) 0.2115(14) 0.4964(11) 0.057(9) Uani 1 1 d .
H14C H 1.0381 0.2046 0.4865 0.069 Uiso 1 1 calc R
H14D H 1.0820 0.2562 0.4983 0.069 Uiso 1 1 calc R
N15 N 0.8425(15) 0.1883(14) -0.1720(14) 0.084(13) Uani 1 1 d .
H15C H 0.8197 0.1855 -0.2005 0.101 Uiso 1 1 calc R
H15D H 0.8701 0.1562 -0.1734 0.101 Uiso 1 1 calc R
N16 N 0.8240(17) 0.2962(18) -0.1129(14) 0.093(13) Uani 1 1 d .
H16C H 0.8416 0.2920 -0.0819 0.111 Uiso 1 1 calc R
H16D H 0.8081 0.3375 -0.1159 0.111 Uiso 1 1 calc R
N17 N 0.9090(14) 0.3688(15) -0.1685(12) 0.071 Uiso 1 1 d D
H17C H 0.8815 0.3983 -0.1596 0.085 Uiso 1 1 calc R
H17D H 0.9403 0.3732 -0.1470 0.085 Uiso 1 1 calc R
N18 N 0.9339(11) 0.2622(14) -0.2256(12) 0.057(9) Uani 1 1 d .
H18C H 0.9569 0.2263 -0.2190 0.068 Uiso 1 1 calc R
H18D H 0.9134 0.2549 -0.2548 0.068 Uiso 1 1 calc R

loop_
_atom_site_aniso_label
_atom_site_aniso_U_11
_atom_site_aniso_U_22
_atom_site_aniso_U_33
_atom_site_aniso_U_23
_atom_site_aniso_U_13
_atom_site_aniso_U_12
W1 0.0412(8) 0.0146(6) 0.0540(10) -0.0020(6) -0.0045(7) 0.0040(5)
W2 0.0359(8) 0.0229(7) 0.0600(10) -0.0134(7) 0.0165(7) -0.0011(6)
W3 0.0401(8) 0.0179(6) 0.0384(8) -0.0092(6) 0.0094(7) -0.0035(5)
W4 0.0483(8) 0.0279(7) 0.0213(7) -0.0042(6) -0.0016(6) -0.0042(6)
W5 0.0526(9) 0.0259(7) 0.0312(8) -0.0038(6) 0.0168(7) -0.0075(6)
W6 0.0276(7) 0.0176(6) 0.0506(9) -0.0070(6) 0.0074(7) -0.0033(5)
W7 0.0358(7) 0.0158(6) 0.0415(9) 0.0009(6) -0.0134(6) -0.0008(5)
W8 0.0422(8) 0.0185(6) 0.0252(7) 0.0014(6) -0.0004(6) -0.0062(5)
W9 0.0282(7) 0.0231(6) 0.0286(8) -0.0040(6) 0.0016(6) -0.0054(5)
W10 0.0272(6) 0.0207(6) 0.0265(7) -0.0037(6) 0.0017(6) -0.0014(5)
W11 0.0430(8) 0.0203(6) 0.0226(7) 0.0009(6) -0.0031(6) -0.0009(5)
W12 0.0347(7) 0.0290(7) 0.0233(7) 0.0024(6) -0.0002(6) -0.0003(6)
W13 0.0245(6) 0.0215(6) 0.0232(7) -0.0025(6) -0.0028(5) 0.0011(5)
W14 0.0251(6) 0.0255(6) 0.0280(8) -0.0061(6) -0.0013(6) 0.0042(5)
W15 0.0277(6) 0.0209(6) 0.0260(7) 0.0036(6) -0.0005(6) 0.0040(5)
W16 0.0235(6) 0.0161(6) 0.0316(8) 0.0015(6) 0.0027(6) -0.0002(5)
W17 0.0228(6) 0.0187(6) 0.0352(8) -0.0021(6) -0.0051(6) 0.0015(5)
W18 0.0418(8) 0.0394(8) 0.0222(8) -0.0044(6) -0.0086(6) 0.0062(6)
W19 0.0415(8) 0.0418(8) 0.0206(7) -0.0073(6) 0.0000(6) 0.0068(6)
W20 0.0360(7) 0.0262(7) 0.0415(9) -0.0168(7) -0.0095(7) 0.0047(6)
W21 0.0309(7) 0.0161(6) 0.0496(9) -0.0036(6) -0.0026(7) -0.0009(5)
W22 0.0329(7) 0.0285(7) 0.0471(9) -0.0146(7) -0.0151(7) 0.0027(6)
La1 0.0265(9) 0.0149(8) 0.0241(10) 0.0018(7) -0.0006(8) -0.0016(7)
Ge1 0.0255(16) 0.0140(14) 0.0241(18) -0.0033(13) 0.0006(14) -0.0005(12)
Ge2 0.0197(15) 0.0182(15) 0.0233(18) -0.0017(14) -0.0043(13) 0.0019(12)
Cu1 0.046(2) 0.037(2) 0.026(2) -0.0086(19) -0.0055(19) 0.0025(18)
Cu2 0.043(3) 0.019(3) 0.055(4) -0.002(3) 0.003(3) -0.005(2)
Cu3 0.053(2) 0.027(2) 0.027(2) -0.0041(18) 0.006(2) 0.0008(18)
C9 0.038(11) 0.034(11) 0.030(11) 0.004(9) -0.002(9) 0.007(8)
C10 0.046(12) 0.049(12) 0.044(12) -0.005(9) 0.005(9) 0.006(9)
N7 0.10(2) 0.054(19) 0.05(2) -0.036(18) 0.03(2) -0.027(18)
N8 0.046(10) 0.039(10) 0.029(10) -0.001(8) -0.002(8) 0.003(8)
N9 0.042(10) 0.034(10) 0.039(10) 0.000(8) 0.017(8) -0.003(8)
N10 0.07(2) 0.07(2) 0.029(18) -0.008(16) 0.017(17) 0.013(18)
Cu4 0.040(2) 0.034(2) 0.059(3) 0.003(2) -0.004(2) -0.0038(18)
Cu5 0.056(3) 0.043(3) 0.054(3) -0.005(2) 0.006(2) 0.005(2)
Na1 0.018(2) 0.019(2) 0.018(2) 0.0002(10) 0.0001(10) 0.0004(10)
O3W 0.031(12) 0.045(14) 0.09(2) -0.006(14) 0.010(13) 0.011(11)
O8W 0.08(2) 0.15(3) 0.12(3) 0.03(3) 0.08(2) -0.02(2)
O9W 0.060(16) 0.046(15) 0.09(2) 0.025(16) -0.026(16) -0.003(13)
O11W 0.13(3) 0.08(2) 0.15(4) 0.02(2) 0.04(3) 0.07(2)
O1 0.056(9) 0.039(9) 0.063(10) 0.003(8) -0.013(8) 0.008(8)
O2 0.040(12) 0.012(10) 0.050(15) 0.003(10) 0.003(11) -0.006(9)
O3 0.027(8) 0.021(8) 0.044(9) 0.005(7) -0.001(7) 0.002(7)
O4 0.026(8) 0.014(7) 0.033(9) 0.006(7) 0.001(7) -0.006(6)
O5 0.032(12) 0.018(10) 0.065(17) 0.010(11) 0.013(12) 0.006(9)
O6 0.032(8) 0.018(8) 0.047(9) -0.001(7) 0.007(7) 0.011(7)
O7 0.035(13) 0.047(14) 0.071(19) 0.006(14) 0.016(13) -0.006(11)
O8 0.042(13) 0.035(12) 0.053(16) 0.014(12) 0.016(12) -0.017(10)
O9 0.039(12) 0.044(13) 0.043(15) -0.027(12) -0.009(11) 0.005(10)
O10 0.054(9) 0.039(9) 0.046(10) -0.010(8) 0.015(8) -0.001(8)
O11 0.071(15) 0.011(10) 0.044(15) -0.011(10) 0.022(13) -0.004(10)
O12 0.041(12) 0.036(12) 0.036(14) 0.016(11) 0.004(11) -0.022(10)
O13 0.047(13) 0.038(12) 0.029(13) 0.010(11) 0.023(11) 0.007(10)
O14 0.092(18) 0.037(13) 0.027(14) -0.015(11) -0.003(13) -0.014(13)
O15 0.049(13) 0.015(10) 0.037(14) 0.004(10) -0.026(11) 0.006(9)
O16 0.016(9) 0.037(11) 0.023(12) 0.013(10) -0.005(9) -0.001(8)
O17 0.038(12) 0.024(11) 0.019(12) -0.006(9) 0.003(10) 0.001(9)
O18 0.068(15) 0.016(10) 0.028(13) -0.004(10) 0.008(12) -0.004(10)
O19 0.089(18) 0.037(13) 0.033(15) -0.004(12) 0.030(14) -0.002(13)
O20 0.036(11) 0.017(10) 0.033(13) -0.017(10) 0.015(10) -0.011(9)
O21 0.056(13) 0.013(10) 0.018(12) -0.006(9) 0.005(10) -0.007(9)
O22 0.035(12) 0.036(12) 0.042(14) -0.017(11) 0.008(11) 0.006(10)
O23 0.036(8) 0.024(8) 0.045(9) 0.002(7) 0.005(7) 0.013(7)
O24 0.024(7) 0.018(7) 0.032(9) -0.007(7) -0.004(7) -0.010(6)
O25 0.038(12) 0.012(10) 0.068(18) -0.013(11) -0.011(12) 0.002(9)
O26 0.057(14) 0.023(11) 0.049(16) -0.011(11) -0.023(12) -0.012(10)
O27 0.032(8) 0.013(7) 0.025(8) 0.002(7) 0.004(7) -0.009(6)
O28 0.064(14) 0.021(11) 0.022(13) -0.014(10) -0.005(11) -0.001(10)
O29 0.051(9) 0.025(8) 0.039(9) -0.004(7) -0.001(8) -0.012(7)
O30 0.032(11) 0.026(11) 0.018(11) -0.010(9) -0.003(9) -0.016(9)
O31 0.017(9) 0.020(10) 0.036(13) -0.003(9) 0.006(9) -0.007(8)
O32 0.032(8) 0.020(7) 0.023(8) -0.005(7) 0.009(7) -0.012(7)
O33 0.028(12) 0.066(15) 0.051(17) -0.007(14) 0.012(12) -0.002(11)
O34 0.016(10) 0.034(11) 0.035(13) -0.004(10) -0.001(9) 0.007(8)
O35 0.030(11) 0.045(13) 0.058(17) -0.022(13) -0.006(12) 0.011(10)
O36 0.039(12) 0.015(10) 0.053(15) 0.002(10) 0.013(11) -0.009(9)
O37 0.019(10) 0.042(12) 0.027(12) -0.022(10) -0.007(9) 0.010(9)
O38 0.067(15) 0.015(10) 0.049(16) -0.009(11) 0.005(13) 0.006(10)
O39 0.045(13) 0.037(12) 0.022(12) -0.004(10) 0.010(10) -0.001(10)
O40 0.039(12) 0.027(11) 0.050(16) 0.011(11) -0.004(11) -0.014(10)
O41 0.043(12) 0.021(11) 0.034(13) -0.004(10) 0.004(11) 0.005(9)
O42 0.032(8) 0.031(8) 0.016(8) 0.000(7) 0.003(7) -0.002(7)
O43 0.044(9) 0.035(8) 0.024(9) 0.012(7) -0.001(7) 0.012(7)
O44 0.041(12) 0.042(12) 0.011(11) 0.010(10) 0.003(9) 0.030(10)
O45 0.022(10) 0.026(10) 0.024(12) -0.006(9) -0.012(9) -0.012(8)
O46 0.023(11) 0.061(15) 0.040(15) -0.001(13) -0.003(11) -0.010(11)
O47 0.014(7) 0.020(7) 0.024(8) -0.005(7) 0.006(6) 0.000(6)
O48 0.019(9) 0.016(9) 0.030(12) 0.008(9) 0.005(9) 0.000(8)
O49 0.027(8) 0.022(8) 0.034(9) 0.003(7) -0.007(7) 0.007(7)
O50 0.025(10) 0.012(9) 0.043(14) -0.001(9) -0.008(10) 0.004(8)
O51 0.028(8) 0.025(8) 0.038(9) -0.004(7) -0.015(7) 0.009(7)
O52 0.042(12) 0.031(11) 0.026(13) -0.007(10) -0.004(10) 0.012(10)
O53 0.027(11) 0.049(13) 0.032(13) -0.004(11) -0.007(10) 0.021(10)
O54 0.023(7) 0.024(8) 0.025(8) -0.002(7) -0.009(7) 0.015(6)
O55 0.021(10) 0.052(13) 0.032(13) -0.007(11) 0.009(10) -0.004(10)
O56 0.030(8) 0.027(8) 0.043(9) -0.004(7) 0.001(7) 0.010(7)
O57 0.042(12) 0.014(10) 0.030(13) 0.005(9) 0.004(10) 0.002(9)
O58 0.027(10) 0.011(9) 0.049(15) 0.017(10) -0.003(10) -0.003(8)
O59 0.045(13) 0.020(11) 0.047(15) 0.008(11) 0.008(12) 0.002(9)
O60 0.017(10) 0.027(11) 0.044(14) 0.004(10) 0.016(10) -0.003(8)
O61 0.019(10) 0.026(10) 0.026(12) -0.001(9) -0.018(9) -0.002(8)
O62 0.018(9) 0.027(10) 0.026(12) 0.003(9) -0.011(9) 0.004(8)
O63 0.039(8) 0.029(8) 0.042(9) -0.001(7) -0.003(8) -0.009(7)
O64 0.029(11) 0.028(11) 0.047(15) -0.020(11) -0.022(11) -0.002(9)
O65 0.045(13) 0.025(11) 0.035(14) -0.010(10) 0.010(11) 0.000(10)
O66 0.013(7) 0.013(7) 0.031(8) 0.001(7) -0.009(7) 0.005(6)
O67 0.069(17) 0.073(17) 0.042(17) 0.007(14) -0.028(14) 0.016(14)
O68 0.026(11) 0.033(12) 0.046(15) 0.000(11) -0.011(10) 0.014(9)
O69 0.050(9) 0.038(9) 0.047(10) 0.006(8) 0.001(8) 0.023(7)
O70 0.038(12) 0.060(15) 0.031(14) -0.020(12) 0.016(11) 0.008(11)
O71 0.040(12) 0.039(12) 0.031(13) -0.005(11) -0.007(11) 0.032(10)
O72 0.066(16) 0.034(13) 0.066(19) -0.005(13) -0.004(15) 0.015(12)
O73 0.035(8) 0.038(8) 0.041(9) -0.013(8) -0.010(7) 0.005(7)
O74 0.022(7) 0.017(7) 0.036(9) 0.005(7) 0.002(7) 0.013(6)
O75 0.028(8) 0.013(7) 0.031(9) -0.011(7) -0.007(7) 0.001(6)
O76 0.050(14) 0.029(12) 0.073(19) 0.019(13) 0.001(14) -0.009(11)
O77 0.025(5) 0.025(5) 0.025(5) -0.0001(10) 0.0007(10) -0.0002(10)
O78 0.046(13) 0.022(11) 0.10(2) -0.019(13) -0.032(14) 0.017(10)
C3 0.035(11) 0.040(11) 0.038(12) 0.000(9) -0.005(9) -0.002(9)
C4 0.06(3) 0.07(3) 0.05(3) -0.01(2) -0.01(2) 0.00(2)
C6 0.049(12) 0.053(12) 0.056(13) -0.002(9) -0.007(9) -0.001(9)
C16 0.093(18) 0.097(18) 0.099(18) 0.001(10) 0.006(10) 0.004(10)
N1 0.068(12) 0.072(12) 0.065(13) -0.014(9) -0.005(9) -0.001(9)
N2 0.038(9) 0.037(10) 0.026(10) -0.003(8) -0.010(8) -0.002(8)
N3 0.054(17) 0.044(16) 0.018(15) 0.010(13) -0.015(13) -0.015(14)
N4 0.07(2) 0.09(2) 0.028(18) -0.030(17) -0.016(16) 0.039(18)
N5 0.032(9) 0.027(9) 0.033(10) 0.010(8) 0.000(8) -0.007(8)
N6 0.065(19) 0.023(14) 0.043(19) -0.005(14) -0.014(16) -0.006(13)
N11 0.035(15) 0.031(15) 0.07(2) 0.020(15) 0.000(15) 0.013(12)
N12 0.06(2) 0.035(17) 0.12(3) 0.03(2) -0.01(2) 0.008(15)
N13 0.038(17) 0.039(17) 0.11(3) 0.03(2) -0.004(19) -0.006(14)
N14 0.09(2) 0.041(17) 0.05(2) -0.011(16) 0.001(18) 0.022(16)
N15 0.12(3) 0.036(18) 0.11(3) -0.03(2) 0.07(3) -0.043(19)
N16 0.13(3) 0.08(3) 0.07(3) -0.04(2) 0.02(3) 0.02(3)
N18 0.042(17) 0.060(19) 0.07(2) -0.025(18) -0.019(16) 0.021(15)

loop_
_atom_type_symbol
_atom_type_description
_atom_type_scat_dispersion_real
_atom_type_scat_dispersion_imag
_atom_type_scat_source
C C 0.0033 0.0016 'International Tables Vol C Tables 4.2.6.8 and 6.1.1.4'
H H 0.0000 0.0000 'International Tables Vol C Tables 4.2.6.8 and 6.1.1.4'
N N 0.0061 0.0033 'International Tables Vol C Tables 4.2.6.8 and 6.1.1.4'
O O 0.0106 0.0060 'International Tables Vol C Tables 4.2.6.8 and 6.1.1.4'
Cu Cu 0.3201 1.2651 'International Tables Vol C Tables 4.2.6.8 and 6.1.1.4'
Ge Ge 0.1547 1.8001 'International Tables Vol C Tables 4.2.6.8 and 6.1.1.4'
La La -0.2871 2.4523 'International Tables Vol C Tables 4.2.6.8 and 6.1.1.4'
W W -0.8490 6.8722 'International Tables Vol C Tables 4.2.6.8 and 6.1.1.4'
Na Na 0.0362 0.0249 'International Tables Vol C Tables 4.2.6.8 and 6.1.1.4'

loop_
_geom_angle_atom_site_label_1
_geom_angle_atom_site_label_2
_geom_angle_atom_site_label_3
_geom_angle
_geom_angle_site_symmetry_1
_geom_angle_site_symmetry_3
O1 W1 O2 103.3(10) . .
O1 W1 O6 100.8(10) . .
O2 W1 O6 92.1(9) . .
O1 W1 O3 102.0(10) . .
O2 W1 O3 87.0(8) . .
O6 W1 O3 156.8(8) . .
O1 W1 O4 100.6(9) . .
O2 W1 O4 156.1(8) . .
O6 W1 O4 84.9(8) . .
O3 W1 O4 86.6(8) . .
O1 W1 O5 169.4(10) . .
O2 W1 O5 85.1(8) . .
O6 W1 O5 72.1(7) . .
O3 W1 O5 84.7(7) . .
O4 W1 O5 71.4(7) . .
O7 W2 O9 102.7(10) . .
O7 W2 O8 101.7(10) . .
O9 W2 O8 89.6(9) . .
O7 W2 O6 99.5(10) . .
O9 W2 O6 91.1(9) . .
O8 W2 O6 158.0(8) . .
O7 W2 O10 99.4(10) . .
O9 W2 O10 157.9(9) . .
O8 W2 O10 85.7(9) . .
O6 W2 O10 85.4(9) . .
O7 W2 O5 169.3(8) . .
O9 W2 O5 86.0(9) . .
O8 W2 O5 84.5(8) . .
O6 W2 O5 73.6(7) . .
O10 W2 O5 72.1(8) . .
O11 W3 O12 102.9(9) . .
O11 W3 O4 99.8(9) . .
O12 W3 O4 90.6(8) . .
O11 W3 O13 103.0(10) . .
O12 W3 O13 85.8(8) . .
O4 W3 O13 157.2(8) . .
O11 W3 O10 98.7(9) . .
O12 W3 O10 158.3(8) . .
O4 W3 O10 87.6(9) . .
O13 W3 O10 87.6(9) . .
O11 W3 O5 168.5(9) . .
O12 W3 O5 86.5(8) . .
O4 W3 O5 73.3(7) . .
O13 W3 O5 83.9(8) . .
O10 W3 O5 72.3(8) . .
O14 W4 O15 100.0(9) . .
O14 W4 O16 104.7(9) . .
O15 W4 O16 92.3(9) . .
O14 W4 O13 102.0(10) . .
O15 W4 O13 157.7(9) . .
O16 W4 O13 85.2(8) . .
O14 W4 O18 95.1(10) . .
O15 W4 O18 89.5(9) . .
O16 W4 O18 159.4(8) . .
O13 W4 O18 85.3(8) . .
O14 W4 O17 167.8(9) . .
O15 W4 O17 73.7(7) . .
O16 W4 O17 86.2(7) . .
O13 W4 O17 84.1(8) . .
O18 W4 O17 74.7(7) . .
O19 W5 O21 101.6(10) . .
O19 W5 O8 101.9(10) . .
O21 W5 O8 85.3(9) . .
O19 W5 O20 98.0(9) . .
O21 W5 O20 93.6(8) . .
O8 W5 O20 159.9(8) . .
O19 W5 O18 98.4(10) . .
O21 W5 O18 159.6(8) . .
O8 W5 O18 87.0(8) . .
O20 W5 O18 87.2(8) . .
O19 W5 O17 169.8(9) . .
O21 W5 O17 83.6(7) . .
O8 W5 O17 87.1(8) . .
O20 W5 O17 72.8(7) . .
O18 W5 O17 77.2(8) . .
O22 W6 O23 103.1(9) . .
O22 W6 O21 102.1(9) . .
O23 W6 O21 95.8(8) . .
O22 W6 O25 96.6(9) . .
O23 W6 O25 96.3(9) . .
O21 W6 O25 154.8(7) . .
O22 W6 O9 90.4(8) . .
O23 W6 O9 166.4(8) . .
O21 W6 O9 79.3(8) . .
O25 W6 O9 83.9(8) . .
O22 W6 O24 168.0(8) . .
O23 W6 O24 85.0(8) . .
O21 W6 O24 85.7(7) . .
O25 W6 O24 73.4(7) . .
O9 W6 O24 82.0(7) . .
O26 W7 O27 101.2(9) . .
O26 W7 O28 100.5(9) . .
O27 W7 O28 93.5(8) . .
O26 W7 O25 98.9(10) . .
O27 W7 O25 96.3(8) . .
O28 W7 O25 156.0(8) . .
O26 W7 O2 94.5(9) . .
O27 W7 O2 163.9(8) . .
O28 W7 O2 79.9(7) . .
O25 W7 O2 84.8(8) . .
O26 W7 O24 171.3(9) . .
O27 W7 O24 83.0(8) . .
O28 W7 O24 86.8(7) . .
O25 W7 O24 72.8(8) . .
O2 W7 O24 82.0(7) . .
O29 W8 O3 99.9(9) . .
O29 W8 O28 102.8(9) . .
O3 W8 O28 86.7(8) . .
O29 W8 O30 100.9(9) . .
O3 W8 O30 159.1(8) . .
O28 W8 O30 90.7(7) . .
O29 W8 O32 99.2(9) . .
O3 W8 O32 86.5(8) . .
O28 W8 O32 157.8(8) . .
O30 W8 O32 88.1(7) . .
O29 W8 O31 171.1(8) . .
O3 W8 O31 86.0(8) . .
O28 W8 O31 84.2(7) . .
O30 W8 O31 73.2(7) . .
O32 W8 O31 74.3(7) . .
O33 W9 O34 102.2(9) . .
O33 W9 O16 102.6(10) . .
O34 W9 O16 90.0(9) . .
O33 W9 O32 99.6(9) . .
O34 W9 O32 91.2(8) . .
O16 W9 O32 157.0(7) . .
O33 W9 O12 100.4(9) . .
O34 W9 O12 157.4(8) . .
O16 W9 O12 84.2(8) . .
O32 W9 O12 86.0(8) . .
O33 W9 O31 170.2(9) . .
O34 W9 O31 74.0(7) . .
O16 W9 O31 86.6(7) . .
O32 W9 O31 71.7(7) . .
O12 W9 O31 83.9(7) . .
O35 W10 O36 103.5(9) . .
O35 W10 O37 102.7(10) . .
O36 W10 O37 91.9(9) . .
O35 W10 O30 101.0(10) . .
O36 W10 O30 95.1(8) . .
O37 W10 O30 153.0(8) . .
O35 W10 O34 94.1(8) . .
O36 W10 O34 162.3(8) . .
O37 W10 O34 82.0(8) . .
O30 W10 O34 83.5(7) . .
O35 W10 O31 162.4(8) . .
O36 W10 O31 92.9(7) . .
O37 W10 O31 82.8(7) . .
O30 W10 O31 70.8(7) . .
O34 W10 O31 69.9(6) . .
O38 W11 O39 103.9(9) . .
O38 W11 O37 105.9(9) . .
O39 W11 O37 94.4(8) . .
O38 W11 O20 96.2(9) . .
O39 W11 O20 91.3(8) . .
O37 W11 O20 155.0(7) . .
O38 W11 O15 92.4(8) . .
O39 W11 O15 162.6(8) . .
O37 W11 O15 86.9(8) . .
O20 W11 O15 80.7(8) . .
O38 W11 O17 161.1(9) . .
O39 W11 O17 91.1(8) . .
O37 W11 O17 83.9(7) . .
O20 W11 O17 71.7(7) . .
O15 W11 O17 71.7(7) . .
O42 W12 O40 102.3(9) . .
O42 W12 O45 94.0(8) . .
O40 W12 O45 102.4(8) . .
O42 W12 O43 91.8(8) . .
O40 W12 O43 99.3(9) . .
O45 W12 O43 155.7(7) . .
O42 W12 O44 165.8(8) . .
O40 W12 O44 91.6(9) . .
O45 W12 O44 85.4(7) . .
O43 W12 O44 83.2(8) . .
O42 W12 O41 94.7(8) . .
O40 W12 O41 161.1(9) . .
O45 W12 O41 84.1(7) . .
O43 W12 O41 71.9(8) . .
O44 W12 O41 71.1(7) . .
O49 W13 O46 105.7(9) . .
O49 W13 O45 92.4(9) . .
O46 W13 O45 102.0(9) . .
O49 W13 O48 96.1(8) . .
O46 W13 O48 99.7(9) . .
O45 W13 O48 153.6(7) . .
O49 W13 O50 162.6(8) . .
O46 W13 O50 91.7(8) . .
O45 W13 O50 82.0(8) . .
O48 W13 O50 82.4(7) . .
O49 W13 O47 92.5(7) . .
O46 W13 O47 160.6(8) . .
O45 W13 O47 83.5(7) . .
O48 W13 O47 71.3(7) . .
O50 W13 O47 70.5(6) . .
O51 W14 O50 103.0(8) . .
O51 W14 O53 100.2(8) . .
O50 W14 O53 156.8(7) . .
O51 W14 O54 98.9(8) . .
O50 W14 O54 90.4(8) . .
O53 W14 O54 86.9(8) . .
O51 W14 O52 100.7(9) . .
O50 W14 O52 90.5(8) . .
O53 W14 O52 84.3(8) . .
O54 W14 O52 159.6(7) . .
O51 W14 O47 171.4(8) . .
O50 W14 O47 74.3(7) . .
O53 W14 O47 82.9(7) . .
O54 W14 O47 73.1(6) . .
O52 W14 O47 87.5(7) . .
O55 W15 O57 100.6(9) . .
O55 W15 O56 104.0(9) . .
O57 W15 O56 86.9(8) . .
O55 W15 O48 97.6(9) . .
O57 W15 O48 90.1(7) . .
O56 W15 O48 158.3(8) . .
O55 W15 O54 98.5(8) . .
O57 W15 O54 160.9(8) . .
O56 W15 O54 89.3(8) . .
O48 W15 O54 86.6(7) . .
O55 W15 O47 169.0(7) . .
O57 W15 O47 85.5(7) . .
O56 W15 O47 85.3(8) . .
O48 W15 O47 73.1(7) . .
O54 W15 O47 75.5(7) . .
O59 W16 O58 102.0(9) . .
O59 W16 O62 96.9(9) . .
O58 W16 O62 97.2(8) . .
O59 W16 O57 100.8(9) . .
O58 W16 O57 93.8(8) . .
O62 W16 O57 156.8(8) . .
O59 W16 O60 92.4(8) . .
O58 W16 O60 165.1(8) . .
O62 W16 O60 84.3(7) . .
O57 W16 O60 80.0(7) . .
O59 W16 O61 169.0(8) . .
O58 W16 O61 84.0(8) . .
O62 W16 O61 73.0(7) . .
O57 W16 O61 87.9(7) . .
O60 W16 O61 82.3(7) . .
O63 W17 O64 102.1(9) . .
O63 W17 O66 99.4(9) . .
O64 W17 O66 96.3(9) . .
O63 W17 O62 100.0(8) . .
O64 W17 O62 95.1(9) . .
O66 W17 O62 154.8(7) . .
O63 W17 O65 90.9(8) . .
O64 W17 O65 166.9(8) . .
O66 W17 O65 79.4(7) . .
O62 W17 O65 84.4(8) . .
O63 W17 O61 169.8(8) . .
O64 W17 O61 85.3(7) . .
O66 W17 O61 86.6(7) . .
O62 W17 O61 72.1(7) . .
O65 W17 O61 82.1(7) . .
O67 W18 O68 102.7(11) . .
O67 W18 O66 100.5(10) . .
O68 W18 O66 86.2(8) . .
O67 W18 O43 98.0(10) . .
O68 W18 O43 159.3(8) . .
O66 W18 O43 89.6(8) . .
O67 W18 O69 102.0(11) . .
O68 W18 O69 88.4(9) . .
O66 W18 O69 157.5(8) . .
O43 W18 O69 87.9(9) . .
O67 W18 O41 169.9(10) . .
O68 W18 O41 87.0(7) . .
O66 W18 O41 82.9(7) . .
O43 W18 O41 72.4(7) . .
O69 W18 O41 75.0(8) . .
O70 W19 O44 100.6(9) . .
O70 W19 O52 101.8(9) . .
O44 W19 O52 90.8(8) . .
O70 W19 O71 102.1(9) . .
O44 W19 O71 157.2(8) . .
O52 W19 O71 85.6(8) . .
O70 W19 O69 97.9(10) . .
O44 W19 O69 89.5(8) . .
O52 W19 O69 159.9(9) . .
O71 W19 O69 86.4(8) . .
O70 W19 O41 169.9(9) . .
O44 W19 O41 73.9(7) . .
O52 W19 O41 86.9(8) . .
O71 W19 O41 83.4(7) . .
O69 W19 O41 73.9(8) . .
O72 W20 O53 102.5(10) . .
O72 W20 O75 100.9(10) . .
O53 W20 O75 90.6(8) . .
O72 W20 O71 101.3(10) . .
O53 W20 O71 85.0(9) . .
O75 W20 O71 157.8(7) . .
O72 W20 O73 98.7(10) . .
O53 W20 O73 158.6(8) . .
O75 W20 O73 88.0(8) . .
O71 W20 O73 88.3(8) . .
O72 W20 O74 170.4(9) . .
O53 W20 O74 85.5(7) . .
O75 W20 O74 73.4(7) . .
O71 W20 O74 84.5(7) . .
O73 W20 O74 73.6(7) . .
O76 W21 O60 102.1(10) . .
O76 W21 O56 103.8(10) . .
O60 W21 O56 86.9(8) . .
O76 W21 O77 98.8(9) . .
O60 W21 O77 93.4(8) . .
O56 W21 O77 156.8(8) . .
O76 W21 O75 101.2(9) . .
O60 W21 O75 156.6(8) . .
O56 W21 O75 85.7(8) . .
O77 W21 O75 84.9(7) . .
O76 W21 O74 170.0(10) . .
O60 W21 O74 84.7(7) . .
O56 W21 O74 83.7(8) . .
O77 W21 O74 73.2(7) . .
O75 W21 O74 72.5(7) . .
O78 W22 O65 105.6(9) . .
O78 W22 O77 99.4(10) . .
O65 W22 O77 93.1(9) . .
O78 W22 O68 101.9(11) . .
O65 W22 O68 87.0(9) . .
O77 W22 O68 157.9(7) . .
O78 W22 O73 97.6(9) . .
O65 W22 O73 156.7(8) . .
O77 W22 O73 85.1(8) . .
O68 W22 O73 86.1(8) . .
O78 W22 O74 168.6(7) . .
O65 W22 O74 84.0(8) . .
O77 W22 O74 73.5(7) . .
O68 W22 O74 84.6(7) . .
O73 W22 O74 73.2(7) . .
O36 La1 O23 117.0(6) . .
O36 La1 O39 69.4(7) . .
O23 La1 O39 75.4(7) . .
O36 La1 O49 85.4(6) . .
O23 La1 O49 136.6(7) . .
O39 La1 O49 79.6(6) . .
O36 La1 O27 74.2(6) . .
O23 La1 O27 76.0(6) . .
O39 La1 O27 115.0(6) . .
O49 La1 O27 147.4(6) . .
O36 La1 O58 147.6(7) . .
O23 La1 O58 70.1(6) . .
O39 La1 O58 83.4(6) . .
O49 La1 O58 72.2(6) . .
O27 La1 O58 135.5(6) . .
O36 La1 O64 137.5(7) . .
O23 La1 O64 77.2(7) . .
O39 La1 O64 149.1(7) . .
O49 La1 O64 112.2(6) . .
O27 La1 O64 71.0(6) . .
O58 La1 O64 74.1(7) . .
O36 La1 O42 77.8(6) . .
O23 La1 O42 148.3(6) . .
O39 La1 O42 135.6(6) . .
O49 La1 O42 68.5(6) . .
O27 La1 O42 82.3(6) . .
O58 La1 O42 113.4(6) . .
O64 La1 O42 74.0(6) . .
O31 Ge1 O24 111.6(9) . .
O31 Ge1 O17 107.2(9) . .
O24 Ge1 O17 111.0(9) . .
O31 Ge1 O5 108.3(9) . .
O24 Ge1 O5 110.2(9) . .
O17 Ge1 O5 108.4(10) . .
O47 Ge2 O74 107.4(8) . .
O47 Ge2 O61 110.6(8) . .
O74 Ge2 O61 109.7(8) . .
O47 Ge2 O41 107.6(9) . .
O74 Ge2 O41 109.0(9) . .
O61 Ge2 O41 112.4(9) . .
N2 Cu1 N3 96.6(10) . .
N2 Cu1 N1 83.5(11) . .
N3 Cu1 N1 169.1(12) . .
N2 Cu1 N4 178.8(12) . .
N3 Cu1 N4 84.1(11) . .
N1 Cu1 N4 95.6(12) . .
N6 Cu2 N6 180.0(14) 3_775 .
N6 Cu2 N5 82.8(10) 3_775 3_775
N6 Cu2 N5 97.2(10) . 3_775
N6 Cu2 N5 97.2(10) 3_775 .
N6 Cu2 N5 82.8(10) . .
N5 Cu2 N5 180.000(3) 3_775 .
N7 Cu3 N8 85.3 . .
N7 Cu3 N10 95.4 . .
N8 Cu3 N10 179.2 . .
N7 Cu3 N9 170.1 . .
N8 Cu3 N9 96.0 . .
N10 Cu3 N9 83.4 . .
N7 C7 C8 121.1 . .
N7 C7 H7A 107.0 . .
C8 C7 H7A 107.0 . .
N7 C7 H7B 107.0 . .
C8 C7 H7B 107.0 . .
H7A C7 H7B 106.8 . .
N8 C8 C7 105.3 . .
N8 C8 H8A 110.7 . .
C7 C8 H8A 110.7 . .
N8 C8 H8B 110.7 . .
C7 C8 H8B 110.7 . .
H8A C8 H8B 108.8 . .
N9 C9 C10 109.8 . .
N9 C9 H9A 109.7 . .
C10 C9 H9A 109.7 . .
N9 C9 H9B 109.7 . .
C10 C9 H9B 109.7 . .
H9A C9 H9B 108.2 . .
N10 C10 C9 106.4 . .
N10 C10 H10A 110.4 . .
C9 C10 H10A 110.4 . .
N10 C10 H10B 110.4 . .
C9 C10 H10B 110.4 . .
H10A C10 H10B 108.6 . .
C7 N7 Cu3 108.5 . .
C7 N7 H7C 110.0 . .
Cu3 N7 H7C 110.0 . .
C7 N7 H7D 110.0 . .
Cu3 N7 H7D 110.0 . .
H7C N7 H7D 108.4 . .
C8 N8 Cu3 118.1 . .
C8 N8 H8C 107.8 . .
Cu3 N8 H8C 107.8 . .
C8 N8 H8D 107.8 . .
Cu3 N8 H8D 107.8 . .
H8C N8 H8D 107.1 . .
C9 N9 Cu3 109.2 . .
C9 N9 H9C 109.8 . .
Cu3 N9 H9C 109.8 . .
C9 N9 H9D 109.8 . .
Cu3 N9 H9D 109.8 . .
H9C N9 H9D 108.3 . .
C10 N10 Cu3 112.6 . .
C10 N10 H10C 109.1 . .
Cu3 N10 H10C 109.1 . .
C10 N10 H10D 109.1 . .
Cu3 N10 H10D 109.1 . .
H10C N10 H10D 107.8 . .
N13 Cu4 N12 95.3(13) . .
N13 Cu4 N11 169.1(12) . .
N12 Cu4 N11 84.8(12) . .
N13 Cu4 N14 83.2(12) . .
N12 Cu4 N14 175.4(13) . .
N11 Cu4 N14 95.9(11) . .
N13 Cu4 O3W 98.2(10) . .
N12 Cu4 O3W 90.9(11) . .
N11 Cu4 O3W 92.7(9) . .
N14 Cu4 O3W 93.6(11) . .
N17 Cu5 N15 173.9(16) . .
N17 Cu5 N16 93.9(14) . .
N15 Cu5 N16 85.1(14) . .
N17 Cu5 N18 84.9(12) . .
N15 Cu5 N18 95.8(12) . .
N16 Cu5 N18 177.6(14) . .
N17 Cu5 O4W 85.2(12) . .
N15 Cu5 O4W 100.8(14) . .
N16 Cu5 O4W 90.6(14) . .
N18 Cu5 O4W 91.4(11) . .
O6W Na1 O5W 118.2 . .
O6W Na1 O7W 167.0 . .
O5W Na1 O7W 57.4 . .
Na1 O5W O7W 66.8 . .
O5W O7W Na1 55.8 . .
W1 O2 W7 154.6(11) . .
W8 O3 W1 149.5(10) . .
W3 O4 W1 121.0(8) . .
Ge1 O5 W3 125.0(10) . .
Ge1 O5 W2 121.3(9) . .
W3 O5 W2 95.8(8) . .
Ge1 O5 W1 119.5(12) . .
W3 O5 W1 94.2(6) . .
W2 O5 W1 93.4(7) . .
W2 O6 W1 120.3(9) . .
W2 O8 W5 148.3(13) . .
W2 O9 W6 152.1(11) . .
W3 O10 W2 119.8(11) . .
W3 O12 W9 153.2(11) . .
W4 O13 W3 151.5(11) . .
W4 O15 W11 119.6(9) . .
W9 O16 W4 153.6(10) . .
Ge1 O17 W11 122.7(9) . .
Ge1 O17 W5 120.6(9) . .
W11 O17 W5 96.6(7) . .
Ge1 O17 W4 122.8(9) . .
W11 O17 W4 94.8(7) . .
W5 O17 W4 91.9(7) . .
W5 O18 W4 116.2(10) . .
W5 O20 W11 118.6(10) . .
W5 O21 W6 159.1(10) . .
W6 O23 La1 133.4(10) . .
Ge1 O24 W6 124.8(10) . .
Ge1 O24 W7 124.2(9) . .
W6 O24 W7 96.6(6) . .
W6 O25 W7 115.9(9) . .
W7 O27 La1 135.3(10) . .
W8 O28 W7 155.8(11) . .
W8 O30 W10 121.6(10) . .
Ge1 O31 W8 122.8(9) . .
Ge1 O31 W10 121.7(9) . .
W8 O31 W10 94.2(7) . .
Ge1 O31 W9 123.7(10) . .
W8 O31 W9 92.2(6) . .
W10 O31 W9 94.1(6) . .
W8 O32 W9 121.7(9) . .
W9 O34 W10 122.0(8) . .
W10 O36 La1 160.0(12) . .
W11 O37 W10 145.5(10) . .
W11 O39 La1 156.1(10) . .
Ge2 O41 W12 121.4(10) . .
Ge2 O41 W18 120.5(10) . .
W12 O41 W18 95.5(7) . .
Ge2 O41 W19 124.2(9) . .
W12 O41 W19 95.5(7) . .
W18 O41 W19 92.6(7) . .
W12 O42 La1 156.6(10) . .
W18 O43 W12 120.0(9) . .
W19 O44 W12 119.5(10) . .
W12 O45 W13 144.2(10) . .
Ge2 O47 W15 123.6(8) . .
Ge2 O47 W13 120.0(8) . .
W15 O47 W13 94.1(7) . .
Ge2 O47 W14 124.4(9) . .
W15 O47 W14 92.5(6) . .
W13 O47 W14 94.2(6) . .
W15 O48 W13 121.1(10) . .
W13 O49 La1 160.1(11) . .
W14 O50 W13 121.0(9) . .
W19 O52 W14 152.0(12) . .
W20 O53 W14 153.7(12) . .
W15 O54 W14 118.9(8) . .
W21 O56 W15 150.5(10) . .
W15 O57 W16 153.2(11) . .
W16 O58 La1 136.4(11) . .
W21 O60 W16 154.2(10) . .
Ge2 O61 W16 125.5(9) . .
Ge2 O61 W17 123.5(10) . .
W16 O61 W17 97.0(7) . .
W16 O62 W17 116.4(9) . .
W17 O64 La1 134.9(9) . .
W22 O65 W17 154.5(11) . .
W18 O66 W17 158.0(9) . .
W18 O68 W22 149.1(12) . .
W18 O69 W19 118.5(12) . .
W19 O71 W20 152.2(12) . .
W20 O73 W22 118.9(10) . .
Ge2 O74 W20 124.4(9) . .
Ge2 O74 W22 121.8(8) . .
W20 O74 W22 94.3(7) . .
Ge2 O74 W21 122.0(10) . .
W20 O74 W21 93.6(6) . .
W22 O74 W21 92.5(6) . .
W20 O75 W21 120.4(8) . .
W21 O77 W22 120.4(9) . .
N1 C1 C2 119(3) . .
N1 C1 H1A 107.7 . .
C2 C1 H1A 107.7 . .
N1 C1 H1B 107.7 . .
C2 C1 H1B 107.7 . .
H1A C1 H1B 107.1 . .
C1 C2 N2 108(2) . .
C1 C2 H2A 110.1 . .
N2 C2 H2A 110.1 . .
C1 C2 H2B 110.1 . .
N2 C2 H2B 110.1 . .
H2A C2 H2B 108.5 . .
C4 C3 N3 109(3) . .
C4 C3 H3A 109.8 . .
N3 C3 H3A 109.8 . .
C4 C3 H3B 109.8 . .
N3 C3 H3B 109.8 . .
H3A C3 H3B 108.2 . .
C3 C4 N4 114(3) . .
C3 C4 H4A 108.8 . .
N4 C4 H4A 108.8 . .
C3 C4 H4B 108.8 . .
N4 C4 H4B 108.8 . .
H4A C4 H4B 107.7 . .
N5 C5 C6 110(3) . .
N5 C5 H5A 109.7 . .
C6 C5 H5A 109.7 . .
N5 C5 H5B 109.7 . .
C6 C5 H5B 109.7 . .
H5A C5 H5B 108.2 . .
C5 C6 N6 108(3) . .
C5 C6 H6A 110.2 . .
N6 C6 H6A 110.2 . .
C5 C6 H6B 110.2 . .
N6 C6 H6B 110.2 . .
H6A C6 H6B 108.5 . .
N11 C11 C12 106(3) . .
N11 C11 H11A 110.6 . .
C12 C11 H11A 110.6 . .
N11 C11 H11B 110.6 . .
C12 C11 H11B 110.6 . .
H11A C11 H11B 108.7 . .
N12 C12 C11 109(4) . .
N12 C12 H12A 110.0 . .
C11 C12 H12A 110.0 . .
N12 C12 H12B 110.0 . .
C11 C12 H12B 110.0 . .
H12A C12 H12B 108.3 . .
N13 C13 C14 107(4) . .
N13 C13 H13A 110.3 . .
C14 C13 H13A 110.3 . .
N13 C13 H13B 110.3 . .
C14 C13 H13B 110.3 . .
H13A C13 H13B 108.6 . .
C13 C14 N14 107(4) . .
C13 C14 H14A 110.4 . .
N14 C14 H14A 110.4 . .
C13 C14 H14B 110.4 . .
N14 C14 H14B 110.4 . .
H14A C14 H14B 108.6 . .
C16 C15 N15 103(4) . .
C16 C15 H15A 111.3 . .
N15 C15 H15A 111.3 . .
C16 C15 H15B 111.3 . .
N15 C15 H15B 111.3 . .
H15A C15 H15B 109.2 . .
C15 C16 N16 109(4) . .
C15 C16 H16A 109.9 . .
N16 C16 H16A 109.9 . .
C15 C16 H16B 109.9 . .
N16 C16 H16B 109.9 . .
H16A C16 H16B 108.3 . .
C18 C17 N17 102(3) . .
C18 C17 H17A 111.4 . .
N17 C17 H17A 111.4 . .
C18 C17 H17B 111.4 . .
N17 C17 H17B 111.4 . .
H17A C17 H17B 109.2 . .
C17 C18 N18 101(3) . .
C17 C18 H18A 111.5 . .
N18 C18 H18A 111.5 . .
C17 C18 H18B 111.5 . .
N18 C18 H18B 111.5 . .
H18A C18 H18B 109.3 . .
C1 N1 Cu1 112(2) . .
C1 N1 H1C 109.2 . .
Cu1 N1 H1C 109.2 . .
C1 N1 H1D 109.2 . .
Cu1 N1 H1D 109.2 . .
H1C N1 H1D 107.9 . .
C2 N2 Cu1 116.2(17) . .
C2 N2 H2C 108.2 . .
Cu1 N2 H2C 108.2 . .
C2 N2 H2D 108.2 . .
Cu1 N2 H2D 108.2 . .
H2C N2 H2D 107.4 . .
C3 N3 Cu1 106.4(18) . .
C3 N3 H3C 110.4 . .
Cu1 N3 H3C 110.4 . .
C3 N3 H3D 110.4 . .
Cu1 N3 H3D 110.4 . .
H3C N3 H3D 108.6 . .
C4 N4 Cu1 108(2) . .
C4 N4 H4C 110.1 . .
Cu1 N4 H4C 110.1 . .
C4 N4 H4D 110.1 . .
Cu1 N4 H4D 110.1 . .
H4C N4 H4D 108.5 . .
C5 N5 Cu2 111(2) . .
C5 N5 H5C 109.4 . .
Cu2 N5 H5C 109.4 . .
C5 N5 H5D 109.4 . .
Cu2 N5 H5D 109.4 . .
H5C N5 H5D 108.0 . .
C6 N6 Cu2 111(2) . .
C6 N6 H6C 109.5 . .
Cu2 N6 H6C 109.5 . .
C6 N6 H6D 109.5 . .
Cu2 N6 H6D 109.5 . .
H6C N6 H6D 108.0 . .
C11 N11 Cu4 109(2) . .
C11 N11 H11C 109.8 . .
Cu4 N11 H11C 109.8 . .
C11 N11 H11D 109.8 . .
Cu4 N11 H11D 109.8 . .
H11C N11 H11D 108.3 . .
C12 N12 Cu4 108(2) . .
C12 N12 H12C 110.1 . .
Cu4 N12 H12C 110.1 . .
C12 N12 H12D 110.1 . .
Cu4 N12 H12D 110.1 . .
H12C N12 H12D 108.4 . .
C13 N13 Cu4 112(2) . .
C13 N13 H13C 109.1 . .
Cu4 N13 H13C 109.1 . .
C13 N13 H13D 109.1 . .
Cu4 N13 H13D 109.1 . .
H13C N13 H13D 107.8 . .
C14 N14 Cu4 105(2) . .
C14 N14 H14C 110.7 . .
Cu4 N14 H14C 110.7 . .
C14 N14 H14D 110.7 . .
Cu4 N14 H14D 110.7 . .
H14C N14 H14D 108.8 . .
C15 N15 Cu5 111(3) . .
C15 N15 H15C 109.5 . .
Cu5 N15 H15C 109.5 . .
C15 N15 H15D 109.5 . .
Cu5 N15 H15D 109.5 . .
H15C N15 H15D 108.1 . .
C16 N16 Cu5 101(3) . .
C16 N16 H16C 111.5 . .
Cu5 N16 H16C 111.5 . .
C16 N16 H16D 111.5 . .
Cu5 N16 H16D 111.5 . .
H16C N16 H16D 109.3 . .
C17 N17 Cu5 104(2) . .
C17 N17 H17C 110.9 . .
Cu5 N17 H17C 110.9 . .
C17 N17 H17D 110.9 . .
Cu5 N17 H17D 110.9 . .
H17C N17 H17D 108.9 . .
C18 N18 Cu5 106(2) . .
C18 N18 H18C 110.6 . .
Cu5 N18 H18C 110.6 . .
C18 N18 H18D 110.6 . .
Cu5 N18 H18D 110.6 . .
H18C N18 H18D 108.8 . .

loop_
_geom_bond_atom_site_label_1
_geom_bond_atom_site_label_2
_geom_bond_distance
_geom_bond_site_symmetry_2
W1 O1 1.74(2) .
W1 O2 1.845(18) .
W1 O6 1.93(2) .
W1 O3 1.937(19) .
W1 O4 1.948(18) .
W1 O5 2.32(2) .
W2 O7 1.69(2) .
W2 O9 1.820(19) .
W2 O8 1.91(2) .
W2 O6 1.91(2) .
W2 O10 1.95(2) .
W2 O5 2.26(2) .
W3 O11 1.714(19) .
W3 O12 1.86(2) .
W3 O4 1.905(18) .
W3 O13 1.93(2) .
W3 O10 1.94(2) .
W3 O5 2.26(2) .
W4 O14 1.73(2) .
W4 O15 1.843(17) .
W4 O16 1.900(18) .
W4 O13 1.927(19) .
W4 O18 1.99(2) .
W4 O17 2.364(18) .
W5 O19 1.70(2) .
W5 O21 1.897(19) .
W5 O8 1.92(2) .
W5 O20 1.925(18) .
W5 O18 1.95(2) .
W5 O17 2.286(19) .
W6 O22 1.712(19) .
W6 O23 1.778(18) .
W6 O21 1.930(19) .
W6 O25 1.94(2) .
W6 O9 2.088(19) .
W6 O24 2.209(17) .
W7 O26 1.73(2) .
W7 O27 1.778(17) .
W7 O28 1.95(2) .
W7 O25 1.96(2) .
W7 O2 2.043(18) .
W7 O24 2.216(19) .
W8 O29 1.69(2) .
W8 O3 1.877(19) .
W8 O28 1.88(2) .
W8 O30 1.893(19) .
W8 O32 1.911(17) .
W8 O31 2.277(19) .
W9 O33 1.71(2) .
W9 O34 1.803(18) .
W9 O16 1.895(18) .
W9 O32 1.929(19) .
W9 O12 1.96(2) .
W9 O31 2.374(16) .
W10 O35 1.696(19) .
W10 O36 1.766(18) .
W10 O37 1.91(2) .
W10 O30 1.970(19) .
W10 O34 2.124(18) .
W10 O31 2.325(17) .
W11 O38 1.72(2) .
W11 O39 1.77(2) .
W11 O37 1.90(2) .
W11 O20 2.024(18) .
W11 O15 2.095(19) .
W11 O17 2.262(18) .
W12 O42 1.743(18) .
W12 O40 1.750(18) .
W12 O45 1.904(18) .
W12 O43 1.98(2) .
W12 O44 2.106(18) .
W12 O41 2.267(19) .
W13 O49 1.730(17) .
W13 O46 1.734(19) .
W13 O45 1.935(19) .
W13 O48 1.942(17) .
W13 O50 2.103(17) .
W13 O47 2.334(16) .
W14 O51 1.704(17) .
W14 O50 1.843(17) .
W14 O53 1.92(2) .
W14 O54 1.95(2) .
W14 O52 1.96(2) .
W14 O47 2.356(16) .
W15 O55 1.70(2) .
W15 O57 1.890(18) .
W15 O56 1.911(19) .
W15 O48 1.927(16) .
W15 O54 1.932(17) .
W15 O47 2.267(18) .
W16 O59 1.75(2) .
W16 O58 1.774(17) .
W16 O62 1.912(16) .
W16 O57 1.973(18) .
W16 O60 2.074(19) .
W16 O61 2.20(2) .
W17 O63 1.74(2) .
W17 O64 1.775(17) .
W17 O66 1.912(19) .
W17 O62 1.964(19) .
W17 O65 2.086(18) .
W17 O61 2.199(16) .
W18 O67 1.69(2) .
W18 O68 1.87(2) .
W18 O66 1.911(19) .
W18 O43 1.92(2) .
W18 O69 1.95(2) .
W18 O41 2.30(2) .
W19 O70 1.748(19) .
W19 O44 1.84(2) .
W19 O52 1.87(2) .
W19 O71 1.92(2) .
W19 O69 1.95(2) .
W19 O41 2.341(19) .
W20 O72 1.74(2) .
W20 O53 1.907(19) .
W20 O75 1.92(2) .
W20 O71 1.94(2) .
W20 O73 1.946(19) .
W20 O74 2.298(17) .
W21 O76 1.75(2) .
W21 O60 1.833(18) .
W21 O56 1.895(19) .
W21 O77 1.921(18) .
W21 O75 1.954(18) .
W21 O74 2.314(18) .
W22 O78 1.70(2) .
W22 O65 1.808(19) .
W22 O77 1.921(19) .
W22 O68 1.96(2) .
W22 O73 1.969(19) .
W22 O74 2.301(18) .
La1 O36 2.477(17) .
La1 O23 2.478(19) .
La1 O39 2.49(2) .
La1 O49 2.489(17) .
La1 O27 2.495(18) .
La1 O58 2.514(17) .
La1 O64 2.525(17) .
La1 O42 2.547(19) .
Ge1 O31 1.704(17) .
Ge1 O24 1.724(17) .
Ge1 O17 1.743(19) .
Ge1 O5 1.759(19) .
Ge2 O47 1.711(17) .
Ge2 O74 1.713(18) .
Ge2 O61 1.725(19) .
Ge2 O41 1.75(2) .
Cu1 N2 1.96(2) .
Cu1 N3 1.98(2) .
Cu1 N1 2.01(3) .
Cu1 N4 2.02(3) .
Cu2 N6 1.94(3) 3_775
Cu2 N6 1.94(3) .
Cu2 N5 2.03(2) 3_775
Cu2 N5 2.03(2) .
Cu3 N7 1.934(6) .
Cu3 N8 1.987(7) .
Cu3 N10 1.998(7) .
Cu3 N9 2.023(7) .
C7 N7 1.492(5) .
C7 C8 1.492(5) .
C7 H7A 0.9700 .
C7 H7B 0.9700 .
C8 N8 1.445(5) .
C8 H8A 0.9700 .
C8 H8B 0.9700 .
C9 N9 1.483(5) .
C9 C10 1.506(5) .
C9 H9A 0.9700 .
C9 H9B 0.9700 .
C10 N10 1.480(5) .
C10 H10A 0.9700 .
C10 H10B 0.9700 .
N7 H7C 0.9000 .
N7 H7D 0.9000 .
N8 H8C 0.9000 .
N8 H8D 0.9000 .
N9 H9C 0.9000 .
N9 H9D 0.9000 .
N10 H10C 0.9000 .
N10 H10D 0.9000 .
Cu4 N13 2.01(3) .
Cu4 N12 2.02(3) .
Cu4 N11 2.02(3) .
Cu4 N14 2.05(3) .
Cu4 O3W 2.21(2) .
Cu5 N17 1.93(3) .
Cu5 N15 1.97(3) .
Cu5 N16 2.01(3) .
Cu5 N18 2.03(3) .
Cu5 O4W 2.29(3) .
Na1 O6W 1.089(12) .
Na1 O5W 1.691(19) .
Na1 O7W 1.88(2) .
O5W O7W 1.72(2) .
C1 N1 1.40(4) .
C1 C2 1.491(10) .
C1 H1A 0.9700 .
C1 H1B 0.9700 .
C2 N2 1.492(10) .
C2 H2A 0.9700 .
C2 H2B 0.9700 .
C3 C4 1.37(4) .
C3 N3 1.50(4) .
C3 H3A 0.9700 .
C3 H3B 0.9700 .
C4 N4 1.41(4) .
C4 H4A 0.9700 .
C4 H4B 0.9700 .
C5 N5 1.42(4) .
C5 C6 1.45(5) .
C5 H5A 0.9700 .
C5 H5B 0.9700 .
C6 N6 1.51(4) .
C6 H6A 0.9700 .
C6 H6B 0.9700 .
C11 N11 1.50(5) .
C11 C12 1.53(5) .
C11 H11A 0.9700 .
C11 H11B 0.9700 .
C12 N12 1.46(5) .
C12 H12A 0.9700 .
C12 H12B 0.9700 .
C13 N13 1.48(5) .
C13 C14 1.49(6) .
C13 H13A 0.9700 .
C13 H13B 0.9700 .
C14 N14 1.53(5) .
C14 H14A 0.9700 .
C14 H14B 0.9700 .
C15 C16 1.45(5) .
C15 N15 1.45(5) .
C15 H15A 0.9700 .
C15 H15B 0.9700 .
C16 N16 1.54(5) .
C16 H16A 0.9700 .
C16 H16B 0.9700 .
C17 C18 1.494(10) .
C17 N17 1.503(10) .
C17 H17A 0.9700 .
C17 H17B 0.9700 .
C18 N18 1.55(5) .
C18 H18A 0.9700 .
C18 H18B 0.9700 .
N1 H1C 0.9000 .
N1 H1D 0.9000 .
N2 H2C 0.9000 .
N2 H2D 0.9000 .
N3 H3C 0.9000 .
N3 H3D 0.9000 .
N4 H4C 0.9000 .
N4 H4D 0.9000 .
N5 H5C 0.9000 .
N5 H5D 0.9000 .
N6 H6C 0.9000 .
N6 H6D 0.9000 .
N11 H11C 0.9000 .
N11 H11D 0.9000 .
N12 H12C 0.9000 .
N12 H12D 0.9000 .
N13 H13C 0.9000 .
N13 H13D 0.9000 .
N14 H14C 0.9000 .
N14 H14D 0.9000 .
N15 H15C 0.9000 .
N15 H15D 0.9000 .
N16 H16C 0.9000 .
N16 H16D 0.9000 .
N17 H17C 0.9000 .
N17 H17D 0.9000 .
N18 H18C 0.9000 .
N18 H18D 0.9000 .

loop_
_geom_hbond_atom_site_label_D
_geom_hbond_atom_site_label_H
_geom_hbond_atom_site_label_A
_geom_hbond_distance_DH
_geom_hbond_distance_HA
_geom_hbond_distance_DA
_geom_hbond_angle_DHA
_geom_hbond_site_symmetry_A
N1 H1C O72 0.90 2.42 3.28(4) 160.0 .
N1 H1C O71 0.90 2.57 3.15(4) 123.1 .
N1 H1D O70 0.90 2.21 3.03(4) 150.5 .
N2 H2C O27 0.90 1.95 2.82(3) 160.2 2_655
N2 H2D O43 0.90 2.39 3.22(3) 152.2 2_655
N2 H2D O66 0.90 2.58 3.24(3) 131.0 2_655
N2 H2D O42 0.90 2.53 3.21(3) 133.0 2_655
N3 H3C O40 0.90 2.25 3.01(3) 141.7 2_655
N3 H3C O42 0.90 2.60 3.40(3) 149.2 2_655
N3 H3D O28 0.90 2.27 3.16(3) 171.2 2_655
N4 H4C O69 0.90 2.14 2.97(4) 153.2 .
N4 H4D O73 0.90 2.20 3.10(4) 173.1 .
N5 H5C O63 0.90 2.39 3.12(3) 138.2 3_775
N5 H5C O9W 0.90 2.55 3.28(3) 138.1 4_675
N5 H5D O59 0.90 2.37 3.16(3) 147.1 .
N6 H6C O63 0.90 2.41 3.11(3) 135.4 .
N6 H6D O59 0.90 2.17 3.01(3) 155.4 3_775
N7 H7C O11 0.90 2.43 3.26(3) 152.9 .
N7 H7D O14 0.90 2.24 3.02(2) 144.2 .
N8 H8C O58 0.90 2.03 2.89(3) 159.9 2_644
N8 H8D O20 0.90 2.35 3.15(2) 148.8 2_644
N8 H8D O39 0.90 2.49 3.22(2) 138.3 2_644
N8 H8D O21 0.90 2.66 3.26(2) 125.3 2_644
N9 H9C O38 0.90 2.26 3.03(2) 143.4 2_644
N9 H9D O57 0.90 2.25 3.15(2) 176.7 2_644
N10 H10C O18 0.90 2.16 3.00(2) 155.0 .
N10 H10C O13 0.90 2.48 2.99(2) 116.1 .
N10 H10D O10 0.90 2.20 3.07(3) 161.8 .
N11 H11C O51 0.90 2.07 2.92(3) 157.9 4_676
N11 H11D O34 0.90 2.18 3.06(3) 166.3 2_645
N12 H12C O29 0.90 2.50 3.36(4) 158.7 4_666
N12 H12D O72 0.90 2.02 2.89(4) 159.8 4_676
N13 H13C O75 0.90 2.45 3.24(3) 147.0 4_676
N13 H13D O3 0.90 2.53 3.33(3) 149.2 4_666
N14 H14C O35 0.90 2.49 3.30(4) 149.8 2_645
N14 H14D O54 0.90 2.16 3.03(3) 164.6 4_676
N15 H15C O18 0.90 2.19 3.06(4) 161.2 2_644
N15 H15D O12W 0.90 2.51 3.31(5) 148.7 4_665
N15 H15D O14 0.90 2.61 3.17(4) 121.2 2_644
N16 H16C O76 0.90 2.35 3.15(5) 147.4 1_545
N16 H16D O4 0.90 2.20 2.99(4) 146.3 .
N17 H17C O10 0.90 2.34 3.21(4) 163.0 .
N17 H17C O7 0.90 2.66 3.11(4) 111.9 .
N18 H18C O12W 0.90 2.27 3.09(5) 151.3 4_665
N18 H18D O15 0.90 2.16 3.02(3) 160.5 2_644
